data_2208294
loop_
_publ_author_name
'P. S. Patil'
'Jeannie Bee-Jan Teh'
'Hoong-Kun Fun'
'Ibrahim Abdul Razak'
'S. M. Dharmaprakash'

_publ_section_title
;
 3-(4-Methoxyphenyl)-1-(4-nitrophenyl)prop-2-en-1-one
;
_journal_coeditor_code CI6757
_journal_issue 3
_journal_name_full 'Acta Crystallographica Section E'
_journal_page_first o896
_journal_page_last o898
_journal_paper_doi 10.1107/S1600536806003564
_journal_volume 62
_journal_year 2006
_chemical_formula_iupac 'C16 H13 N O4'
_chemical_formula_moiety 'C16 H13 N O4'
_chemical_formula_sum 'C16 H13 N O4'
_chemical_formula_weight 283.27
_chemical_name_systematic
;
3-(4-Methoxyphenyl)-1-(4-nitrophenyl)prop-2-en-1-one
;
_space_group_IT_number 19
_symmetry_cell_setting orthorhombic
_symmetry_space_group_name_Hall 'P 2ac 2ab'
_symmetry_space_group_name_H-M 'P 21 21 21'
_atom_sites_solution_hydrogens geom
_atom_sites_solution_primary direct
_atom_sites_solution_secondary difmap
_audit_creation_method SHELXL-97
_cell_angle_alpha 90.00
_cell_angle_beta 90.00
_cell_angle_gamma 90.00
_cell_formula_units_Z 4
_cell_length_a 3.87650(10)
_cell_length_b 12.9341(2)
_cell_length_c 25.9060(5)
_cell_measurement_reflns_used 9254
_cell_measurement_temperature 100.00(10)
_cell_measurement_theta_max 30.00
_cell_measurement_theta_min 1.76
_cell_volume 1298.90(5)
_computing_cell_refinement APEX2
_computing_data_collection 'APEX2 (Bruker, 2005)'
_computing_data_reduction 'SAINT (Bruker, 2005)'
_computing_molecular_graphics SHELXTL
_computing_publication_material
;
SHELXTL, PARST (Nardelli, 1995) and PLATON (Spek, 2003)
;
_computing_structure_refinement SHELXTL
_computing_structure_solution 'SHELXTL (Sheldrick, 1998)'
_diffrn_ambient_temperature 297(2)
_diffrn_detector_area_resol_mean 8.33
_diffrn_measured_fraction_theta_full 0.993
_diffrn_measured_fraction_theta_max 0.993
_diffrn_measurement_device_type 'Bruker SMART APEX2 CCD area-detector'
_diffrn_measurement_method \w
_diffrn_radiation_monochromator graphite
_diffrn_radiation_source 'fine-focus sealed tube'
_diffrn_radiation_type MoK\a
_diffrn_radiation_wavelength 0.71073
_diffrn_reflns_av_R_equivalents 0.0284
_diffrn_reflns_av_sigmaI/netI 0.0165
_diffrn_reflns_limit_h_max 5
_diffrn_reflns_limit_h_min -5
_diffrn_reflns_limit_k_max 18
_diffrn_reflns_limit_k_min -18
_diffrn_reflns_limit_l_max 35
_diffrn_reflns_limit_l_min -35
_diffrn_reflns_number 15897
_diffrn_reflns_theta_full 30.00
_diffrn_reflns_theta_max 30.00
_diffrn_reflns_theta_min 1.76
_diffrn_standards_number 0
_exptl_absorpt_coefficient_mu 0.105
_exptl_absorpt_correction_T_max 0.9821
_exptl_absorpt_correction_T_min 0.8128
_exptl_absorpt_correction_type multi-scan
_exptl_absorpt_process_details '(SADABS; Bruker, 2005)'
_exptl_crystal_colour yellow
_exptl_crystal_density_diffrn 1.449
_exptl_crystal_density_method 'not measured'
_exptl_crystal_description Block
_exptl_crystal_F_000 592
_exptl_crystal_size_max 0.79
_exptl_crystal_size_mid 0.42
_exptl_crystal_size_min 0.17
_refine_diff_density_max 0.315
_refine_diff_density_min -0.221
_refine_ls_extinction_method none
_refine_ls_goodness_of_fit_ref 1.055
_refine_ls_hydrogen_treatment constr
_refine_ls_matrix_type full
_refine_ls_number_parameters 190
_refine_ls_number_reflns 2247
_refine_ls_number_restraints 0
_refine_ls_restrained_S_all 1.055
_refine_ls_R_factor_all 0.0365
_refine_ls_R_factor_gt 0.0349
_refine_ls_shift/su_max 0.001
_refine_ls_shift/su_mean 0.000
_refine_ls_structure_factor_coef Fsqd
_refine_ls_weighting_details 'calc w=1/[\s^2^(Fo^2^)+(0.0585P)^2^+0.3408P] where P=(Fo^2^+2Fc^2^)/3'
_refine_ls_weighting_scheme calc
_refine_ls_wR_factor_gt 0.0935
_refine_ls_wR_factor_ref 0.0963
_reflns_number_gt 2164
_reflns_number_total 2247
_reflns_threshold_expression I>2\s(I)
_cod_data_source_file ci6757.cif
_cod_data_source_block I
_cod_depositor_comments
;
The following automatic conversions were performed:
'_symmetry_cell_setting' value 'Orthorhombic' changed to 'orthorhombic'
according to '/home/saulius/struct/CIF-dictionaries/cif_core.dic'
dictionary named 'cif_core.dic' version 2.4.1 from 2010-06-29.

Automatic conversion script
Id: cif_fix_enum 1527 2010-12-29 10:47:43Z saulius 

The following automatic conversions were performed:

'_symmetry_cell_setting' value 'Orthorhombic' changed to
'orthorhombic' according to
/home/saulius/struct/CIF-dictionaries/cif_core.dic dictionary named
'cif_core.dic' version 2.4.1 from 2010-06-29.

Automatic conversion script
Id: cif_fix_values 1715 2011-07-08 13:25:40Z adriana 
;
_cod_database_code 2208294

loop_
_symmetry_equiv_pos_as_xyz
'x, y, z'
'-x+1/2, -y, z+1/2'
'-x, y+1/2, -z+1/2'
'x+1/2, -y+1/2, -z'

loop_
_atom_site_label
_atom_site_fract_x
_atom_site_fract_y
_atom_site_fract_z
_atom_site_U_iso_or_equiv
_atom_site_adp_type
_atom_site_calc_flag
_atom_site_refinement_flags
_atom_site_occupancy
_atom_site_type_symbol
O1 0.6403(4) -0.27796(9) 0.22026(4) 0.0251(3) Uani d . 1 O
O2 0.4397(5) -0.39845(8) 0.27006(5) 0.0376(4) Uani d . 1 O
O3 -0.3158(3) -0.04627(8) 0.42950(4) 0.0194(2) Uani d . 1 O
O4 -0.3233(3) 0.60111(7) 0.41986(4) 0.0189(2) Uani d . 1 O
N1 0.4760(4) -0.30697(9) 0.25816(5) 0.0199(3) Uani d . 1 N
C1 0.1437(4) -0.05452(10) 0.30714(5) 0.0159(3) Uani d . 1 C
H1 0.1280 0.0141 0.2967 0.019 Uiso calc R 1 H
C2 0.2986(4) -0.12702(10) 0.27478(5) 0.0165(3) Uani d . 1 C
H2 0.3894 -0.1077 0.2430 0.020 Uiso calc R 1 H
C3 0.3133(4) -0.22904(10) 0.29147(5) 0.0155(3) Uani d . 1 C
C4 0.1855(5) -0.26107(10) 0.33886(5) 0.0179(3) Uani d . 1 C
H4 0.1999 -0.3299 0.3491 0.022 Uiso calc R 1 H
C5 0.0361(4) -0.18755(10) 0.37044(5) 0.0173(3) Uani d . 1 C
H5 -0.0500 -0.2072 0.4025 0.021 Uiso calc R 1 H
C6 0.0119(4) -0.08409(10) 0.35511(5) 0.0142(3) Uani d . 1 C
C7 -0.1647(4) -0.01081(10) 0.39167(5) 0.0150(3) Uani d . 1 C
C8 -0.1495(4) 0.10163(10) 0.38147(5) 0.0161(3) Uani d . 1 C
H8 -0.0253 0.1272 0.3535 0.019 Uiso calc R 1 H
C9 -0.3188(4) 0.16629(10) 0.41335(5) 0.0154(3) Uani d . 1 C
H9 -0.4474 0.1350 0.4393 0.018 Uiso calc R 1 H
C10 -0.3266(4) 0.27903(10) 0.41244(5) 0.0147(3) Uani d . 1 C
C11 -0.4791(4) 0.32974(10) 0.45424(5) 0.0156(3) Uani d . 1 C
H11 -0.5821 0.2903 0.4800 0.019 Uiso calc R 1 H
C12 -0.4829(4) 0.43672(10) 0.45886(5) 0.0159(3) Uani d . 1 C
H12 -0.5812 0.4685 0.4875 0.019 Uiso calc R 1 H
C13 -0.3360(4) 0.49509(10) 0.41952(5) 0.0152(3) Uani d . 1 C
C14 -0.1888(4) 0.44696(10) 0.37629(5) 0.0169(3) Uani d . 1 C
H14 -0.0966 0.4868 0.3498 0.020 Uiso calc R 1 H
C15 -0.1805(4) 0.34024(10) 0.37303(5) 0.0165(3) Uani d . 1 C
H15 -0.0780 0.3086 0.3447 0.020 Uiso calc R 1 H
C16 -0.4742(5) 0.65134(11) 0.46364(6) 0.0210(3) Uani d . 1 C
H16C -0.4514 0.7249 0.4600 0.032 Uiso calc R 1 H
H16A -0.3583 0.6293 0.4945 0.032 Uiso calc R 1 H
H16B -0.7142 0.6335 0.4658 0.032 Uiso calc R 1 H

loop_
_atom_site_aniso_label
_atom_site_aniso_U_11
_atom_site_aniso_U_22
_atom_site_aniso_U_33
_atom_site_aniso_U_12
_atom_site_aniso_U_13
_atom_site_aniso_U_23
O1 0.0291(6) 0.0266(5) 0.0196(5) 0.0008(6) 0.0062(5) -0.0032(4)
O2 0.0589(11) 0.0146(5) 0.0392(7) 0.0037(6) 0.0183(8) -0.0031(4)
O3 0.0238(6) 0.0180(4) 0.0163(4) -0.0009(5) 0.0034(5) -0.0002(3)
O4 0.0245(6) 0.0132(4) 0.0190(5) 0.0006(5) 0.0037(5) -0.0012(3)
N1 0.0226(6) 0.0179(5) 0.0191(6) 0.0016(6) 0.0007(6) -0.0037(4)
C1 0.0192(7) 0.0132(5) 0.0153(6) -0.0003(6) 0.0000(6) 0.0008(4)
C2 0.0194(7) 0.0159(5) 0.0142(5) -0.0011(6) 0.0012(6) -0.0004(4)
C3 0.0156(6) 0.0140(5) 0.0167(6) -0.0004(6) -0.0003(6) -0.0032(4)
C4 0.0210(7) 0.0134(5) 0.0194(6) -0.0003(6) 0.0009(6) 0.0007(5)
C5 0.0209(7) 0.0157(5) 0.0154(6) -0.0003(6) 0.0022(6) 0.0016(4)
C6 0.0132(6) 0.0138(5) 0.0155(5) -0.0005(5) -0.0016(5) -0.0005(4)
C7 0.0152(6) 0.0152(5) 0.0147(6) -0.0003(6) -0.0015(6) -0.0012(4)
C8 0.0173(7) 0.0144(5) 0.0165(6) 0.0003(6) 0.0003(5) 0.0006(4)
C9 0.0149(6) 0.0161(5) 0.0150(6) 0.0002(6) -0.0011(6) 0.0002(4)
C10 0.0134(6) 0.0152(5) 0.0155(6) 0.0012(6) -0.0013(6) -0.0007(4)
C11 0.0155(6) 0.0162(5) 0.0151(6) 0.0012(6) 0.0012(6) 0.0011(4)
C12 0.0163(6) 0.0171(6) 0.0143(5) 0.0017(6) 0.0010(6) -0.0015(4)
C13 0.0156(6) 0.0139(5) 0.0163(6) 0.0009(6) -0.0009(6) -0.0005(4)
C14 0.0189(7) 0.0165(5) 0.0152(6) -0.0002(6) 0.0020(6) 0.0012(4)
C15 0.0175(6) 0.0175(6) 0.0145(6) 0.0018(6) 0.0006(6) -0.0010(4)
C16 0.0233(8) 0.0167(6) 0.0232(6) -0.0005(7) 0.0051(7) -0.0042(5)

loop_
_atom_type_symbol
_atom_type_description
_atom_type_scat_dispersion_real
_atom_type_scat_dispersion_imag
_atom_type_scat_source
C C 0.0033 0.0000 'International Tables Vol C Tables 4.2.6.8 and 6.1.1.4'
H H 0.0000 0.0000 'International Tables Vol C Tables 4.2.6.8 and 6.1.1.4'
N N 0.0061 0.0000 'International Tables Vol C Tables 4.2.6.8 and 6.1.1.4'
O O 0.0106 0.0000 'International Tables Vol C Tables 4.2.6.8 and 6.1.1.4'

loop_
_geom_angle_atom_site_label_1
_geom_angle_atom_site_label_2
_geom_angle_atom_site_label_3
_geom_angle
C13 O4 C16 116.35(11)
O1 N1 O2 123.56(13)
O1 N1 C3 118.83(12)
O2 N1 C3 117.61(13)
C2 C1 C6 120.56(12)
C2 C1 H1 119.7
C6 C1 H1 119.7
C3 C2 C1 117.99(13)
C3 C2 H2 121.0
C1 C2 H2 121.0
C4 C3 C2 122.97(13)
C4 C3 N1 117.92(12)
C2 C3 N1 119.10(12)
C5 C4 C3 117.92(12)
C5 C4 H4 121.0
C3 C4 H4 121.0
C4 C5 C6 121.22(13)
C4 C5 H5 119.4
C6 C5 H5 119.4
C1 C6 C5 119.34(12)
C1 C6 C7 123.64(11)
C5 C6 C7 117.02(12)
O3 C7 C8 121.86(13)
O3 C7 C6 118.89(12)
C8 C7 C6 119.25(12)
C9 C8 C7 118.80(13)
C9 C8 H8 120.6
C7 C8 H8 120.6
C8 C9 C10 128.41(14)
C8 C9 H9 115.8
C10 C9 H9 115.8
C11 C10 C15 117.86(12)
C11 C10 C9 117.74(12)
C15 C10 C9 124.36(13)
C12 C11 C10 122.61(13)
C12 C11 H11 118.7
C10 C11 H11 118.7
C11 C12 C13 118.26(13)
C11 C12 H12 120.9
C13 C12 H12 120.9
O4 C13 C12 123.55(12)
O4 C13 C14 115.72(12)
C12 C13 C14 120.73(12)
C15 C14 C13 120.07(13)
C15 C14 H14 120.0
C13 C14 H14 120.0
C14 C15 C10 120.43(13)
C14 C15 H15 119.8
C10 C15 H15 119.8
O4 C16 H16C 109.5
O4 C16 H16A 109.5
H16C C16 H16A 109.5
O4 C16 H16B 109.5
H16C C16 H16B 109.5
H16A C16 H16B 109.5

loop_
_geom_bond_atom_site_label_1
_geom_bond_atom_site_label_2
_geom_bond_distance
O1 N1 1.2292(18)
O2 N1 1.2307(16)
O3 C7 1.2304(18)
O4 C13 1.3722(15)
O4 C16 1.4320(17)
N1 C3 1.4690(18)
C1 C2 1.3939(19)
C1 C6 1.3969(18)
C1 H1 0.93
C2 C3 1.3898(18)
C2 H2 0.93
C3 C4 1.387(2)
C4 C5 1.382(2)
C4 H4 0.93
C5 C6 1.3990(17)
C5 H5 0.93
C6 C7 1.5048(19)
C7 C8 1.4793(18)
C8 C9 1.346(2)
C8 H8 0.93
C9 C10 1.4587(17)
C9 H9 0.93
C10 C11 1.3972(18)
C10 C15 1.4106(19)
C11 C12 1.3889(17)
C11 H11 0.93
C12 C13 1.3903(19)
C12 H12 0.93
C13 C14 1.4028(19)
C14 C15 1.3833(18)
C14 H14 0.93
C15 H15 0.93
C16 H16C 0.96
C16 H16A 0.96
C16 H16B 0.96

loop_
_geom_hbond_atom_site_label_D
_geom_hbond_atom_site_label_H
_geom_hbond_atom_site_label_A
_geom_hbond_site_symmetry_A
_geom_hbond_distance_DH
_geom_hbond_distance_HA
_geom_hbond_distance_DA
_geom_hbond_angle_DHA
_geom_hbond_publ_flag
C5 H5 O3 1_555 0.93 2.42 2.746(2) 100 y
C9 H9 O3 1_555 0.93 2.41 2.781(2) 104 y
C12 H12 O3 4_456 0.93 2.54 3.470(2) 175 y

loop_
_geom_torsion_atom_site_label_1
_geom_torsion_atom_site_label_2
_geom_torsion_atom_site_label_3
_geom_torsion_atom_site_label_4
_geom_torsion
C6 C1 C2 C3 0.8(2)
C1 C2 C3 C4 -0.9(2)
C1 C2 C3 N1 -179.86(14)
O1 N1 C3 C4 -168.12(15)
O2 N1 C3 C4 11.7(2)
O1 N1 C3 C2 10.9(2)
O2 N1 C3 C2 -169.24(17)
C2 C3 C4 C5 0.3(3)
N1 C3 C4 C5 179.28(15)
C3 C4 C5 C6 0.4(2)
C2 C1 C6 C5 -0.1(2)
C2 C1 C6 C7 -178.79(15)
C4 C5 C6 C1 -0.5(2)
C4 C5 C6 C7 178.26(15)
C1 C6 C7 O3 169.65(15)
C5 C6 C7 O3 -9.1(2)
C1 C6 C7 C8 -10.9(2)
C5 C6 C7 C8 170.42(15)
O3 C7 C8 C9 -2.9(2)
C6 C7 C8 C9 177.61(14)
C7 C8 C9 C10 176.69(16)
C8 C9 C10 C11 -170.57(16)
C8 C9 C10 C15 7.2(3)
C15 C10 C11 C12 -1.8(2)
C9 C10 C11 C12 176.15(16)
C10 C11 C12 C13 1.6(3)
C16 O4 C13 C12 -0.4(2)
C16 O4 C13 C14 179.69(14)
C11 C12 C13 O4 -179.77(16)
C11 C12 C13 C14 0.2(2)
O4 C13 C14 C15 178.26(16)
C12 C13 C14 C15 -1.7(3)
C13 C14 C15 C10 1.5(3)
C11 C10 C15 C14 0.2(2)
C9 C10 C15 C14 -177.57(16)
